data_2240463
loop_
_publ_author_name
'F\"orster, Sebastian'
'Seichter, Wilhelm'
'Weber, Edwin'

_publ_section_title
;
 Crystal structure of diethyl
 2-amino-6-[(thiophen-3-yl)ethynyl]azulene-1,3-dicarboxylate
;
_journal_issue 3
_journal_name_full 'Acta Crystallographica Section E'
_journal_page_first o212
_journal_page_last o213
_journal_paper_doi 10.1107/S2056989015003898
_journal_volume 71
_journal_year 2015
_chemical_formula_iupac 'C22 H19 N O4 S'
_chemical_formula_moiety 'C22 H19 N O4 S'
_chemical_formula_sum 'C22 H19 N O4 S'
_chemical_formula_weight 393.44
_chemical_name_systematic
;
Diethyl 2-amino-6-[(thiophen-3-yl)ethynyl]azulene-1,3-dicarboxylate
;
_space_group_crystal_system monoclinic
_space_group_IT_number 15
_space_group_name_Hall '-C 2yc'
_space_group_name_H-M_alt 'C 1 2/c 1'
_symmetry_space_group_name_Hall '-C 2yc'
_symmetry_space_group_name_H-M 'C 1 2/c 1'
_atom_sites_solution_hydrogens geom
_audit_creation_method SHELXL-2014/6
_cell_angle_alpha 90
_cell_angle_beta 102.9140(10)
_cell_angle_gamma 90
_cell_formula_units_Z 8
_cell_length_a 22.2429(5)
_cell_length_b 5.50390(10)
_cell_length_c 32.8340(8)
_cell_measurement_reflns_used 4036
_cell_measurement_temperature 296(2)
_cell_measurement_theta_max 23.91
_cell_measurement_theta_min 2.49
_cell_volume 3917.96(15)
_computing_cell_refinement
;
SAINT (Bruker, 2007)
;
_computing_data_collection
;
APEX2 (Bruker, 2007)
;
_computing_data_reduction
;
SAINT (Bruker, 2007)
;
_computing_molecular_graphics
;
ORTEP-3 for Windows (Farrugia, 2012)
;
_computing_publication_material
;
SHELXTL (Sheldrick, 2008)
;
_computing_structure_refinement
;
SHELXL2013 (Sheldrick, 2015)
;
_computing_structure_solution
;
SHELXS97 (Sheldrick, 2008)
;
_diffrn_ambient_temperature 296(2)
_diffrn_measured_fraction_theta_full 0.999
_diffrn_measured_fraction_theta_max 0.999
_diffrn_measurement_device_type 'Bruker SMART CCD area-detector'
_diffrn_measurement_method 'phi and omega scans'
_diffrn_radiation_monochromator 'plane graphite'
_diffrn_radiation_source 'fine-focus sealed tube'
_diffrn_radiation_type MoK\a
_diffrn_radiation_wavelength 0.71073
_diffrn_reflns_av_R_equivalents 0.0321
_diffrn_reflns_limit_h_max 26
_diffrn_reflns_limit_h_min -24
_diffrn_reflns_limit_k_max 6
_diffrn_reflns_limit_k_min -6
_diffrn_reflns_limit_l_max 39
_diffrn_reflns_limit_l_min -39
_diffrn_reflns_number 18444
_diffrn_reflns_theta_full 25.242
_diffrn_reflns_theta_max 25.598
_diffrn_reflns_theta_min 2.546
_exptl_absorpt_coefficient_mu 0.193
_exptl_absorpt_correction_T_max 0.9923
_exptl_absorpt_correction_T_min 0.9094
_exptl_absorpt_correction_type multi-scan
_exptl_absorpt_process_details
;
(SADABS; Bruker, 2007)
;
_exptl_crystal_colour red
_exptl_crystal_density_diffrn 1.334
_exptl_crystal_description rod
_exptl_crystal_F_000 1648
_exptl_crystal_size_max 0.50
_exptl_crystal_size_mid 0.14
_exptl_crystal_size_min 0.04
_refine_diff_density_max 0.679
_refine_diff_density_min -0.691
_refine_ls_extinction_method none
_refine_ls_goodness_of_fit_ref 1.036
_refine_ls_hydrogen_treatment constr
_refine_ls_matrix_type full
_refine_ls_number_parameters 255
_refine_ls_number_reflns 3679
_refine_ls_number_restraints 0
_refine_ls_restrained_S_all 1.036
_refine_ls_R_factor_all 0.1003
_refine_ls_R_factor_gt 0.0666
_refine_ls_shift/su_max 0.000
_refine_ls_shift/su_mean 0.000
_refine_ls_structure_factor_coef Fsqd
_refine_ls_weighting_details 'w=1/[\s^2^(Fo^2^)+(0.1341P)^2^+7.3721P] where P=(Fo^2^+2Fc^2^)/3'
_refine_ls_weighting_scheme calc
_refine_ls_wR_factor_gt 0.2047
_refine_ls_wR_factor_ref 0.2419
_reflns_number_gt 2441
_reflns_number_total 3679
_reflns_threshold_expression I>2\s(I)
_cod_data_source_file su5088sup1.cif
_cod_data_source_block I
_cod_database_code 2240463
_cod_database_fobs_code 2240463
_shelx_space_group_comment
;
The symmetry employed for this shelxl refinement is uniquely defined
by the following loop, which should always be used as a source of
symmetry information in preference to the above space-group names.
They are only intended as comments.
;
_shelx_estimated_absorpt_t_min 0.910
_shelx_estimated_absorpt_t_max 0.992
_shelxl_version_number 2014/6

loop_
_space_group_symop_operation_xyz
'x, y, z'
'-x, y, -z+1/2'
'x+1/2, y+1/2, z'
'-x+1/2, y+1/2, -z+1/2'
'-x, -y, -z'
'x, -y, z-1/2'
'-x+1/2, -y+1/2, -z'
'x+1/2, -y+1/2, z-1/2'

loop_
_atom_site_type_symbol
_atom_site_label
_atom_site_fract_x
_atom_site_fract_y
_atom_site_fract_z
_atom_site_U_iso_or_equiv
_atom_site_adp_type
_atom_site_calc_flag
_atom_site_occupancy
S S1 0.29785(6) -0.1167(3) 0.23302(5) 0.0900(5) Uani d 1
O O1 0.85377(12) 0.5584(6) 0.43542(9) 0.0725(9) Uani d 1
O O2 0.80576(11) 0.3079(6) 0.38532(9) 0.0636(8) Uani d 1
O O3 0.68603(12) 1.1767(5) 0.47849(9) 0.0631(8) Uani d 1
O O4 0.59102(11) 1.0579(5) 0.44835(8) 0.0583(7) Uani d 1
N N1 0.78370(13) 0.9042(6) 0.46415(9) 0.0556(8) Uani d 1
H H1A 0.8213 0.8599 0.4661 0.067 Uiso calc 1
H H1B 0.7755 1.0254 0.4785 0.067 Uiso calc 1
C C1 0.74517(15) 0.5833(6) 0.41350(10) 0.0436(8) Uani d 1
C C2 0.73847(15) 0.7861(7) 0.43904(10) 0.0440(8) Uani d 1
C C3 0.67421(15) 0.8431(6) 0.43263(10) 0.0423(8) Uani d 1
C C4 0.64141(14) 0.6787(6) 0.40310(10) 0.0406(8) Uani d 1
C C5 0.57758(15) 0.6849(7) 0.38555(11) 0.0485(9) Uani d 1
H H5 0.5566 0.8141 0.3943 0.058 Uiso calc 1
C C6 0.54133(15) 0.5301(7) 0.35757(11) 0.0496(9) Uani d 1
H H6 0.5001 0.5754 0.3494 0.060 Uiso calc 1
C C7 0.55645(15) 0.3158(6) 0.33947(10) 0.0445(8) Uani d 1
C C8 0.61599(16) 0.2185(6) 0.34362(11) 0.0461(8) Uani d 1
H H8 0.6178 0.0737 0.3294 0.055 Uiso calc 1
C C9 0.67212(15) 0.3054(6) 0.36566(10) 0.0432(8) Uani d 1
H H9 0.7061 0.2140 0.3628 0.052 Uiso calc 1
C C10 0.68606(14) 0.5089(6) 0.39161(10) 0.0399(8) Uani d 1
C C11 0.80595(16) 0.4849(7) 0.41321(11) 0.0522(9) Uani d 1
C C12 0.86442(18) 0.1954(10) 0.38488(16) 0.0778(14) Uani d 1
H H12A 0.8817 0.1216 0.4118 0.093 Uiso calc 1
H H12B 0.8933 0.3163 0.3792 0.093 Uiso calc 1
C C13 0.8535(2) 0.0097(10) 0.35201(16) 0.0811(14) Uani d 1
H H13A 0.8238 -0.1055 0.3573 0.122 Uiso calc 1
H H13B 0.8915 -0.0725 0.3518 0.122 Uiso calc 1
H H13C 0.8381 0.0856 0.3254 0.122 Uiso calc 1
C C14 0.65276(15) 1.0391(7) 0.45498(11) 0.0465(8) Uani d 1
C C15 0.56708(18) 1.2514(8) 0.46980(13) 0.0619(11) Uani d 1
H H15A 0.5837 1.4066 0.4636 0.074 Uiso calc 1
H H15B 0.5781 1.2254 0.4998 0.074 Uiso calc 1
C C16 0.4981(2) 1.2477(11) 0.45432(17) 0.0881(16) Uani d 1
H H16A 0.4879 1.2725 0.4246 0.132 Uiso calc 1
H H16B 0.4801 1.3748 0.4677 0.132 Uiso calc 1
H H16C 0.4823 1.0935 0.4607 0.132 Uiso calc 1
C C17 0.50538(16) 0.1840(7) 0.31426(11) 0.0500(9) Uani d 1
C C18 0.46201(16) 0.0786(7) 0.29443(11) 0.0497(9) Uani d 1
C C19 0.40854(15) -0.0390(6) 0.27000(11) 0.0430(8) Uani d 1
C C20 0.40753(18) -0.2579(7) 0.24830(13) 0.0596(10) Uani d 1
H H20 0.4423 -0.3521 0.2484 0.072 Uiso calc 1
C C21 0.34319(18) -0.3231(6) 0.22455(11) 0.0483(9) Uani d 1
H H21 0.3322 -0.4599 0.2079 0.058 Uiso calc 1
C C22 0.35034(18) 0.0568(8) 0.26439(14) 0.0636(11) Uani d 1
H H22 0.3412 0.2007 0.2765 0.076 Uiso calc 1

loop_
_atom_site_aniso_label
_atom_site_aniso_U_11
_atom_site_aniso_U_22
_atom_site_aniso_U_33
_atom_site_aniso_U_12
_atom_site_aniso_U_13
_atom_site_aniso_U_23
S1 0.0527(7) 0.0981(10) 0.1083(11) -0.0162(6) -0.0053(7) -0.0110(8)
O1 0.0303(14) 0.104(2) 0.0759(19) -0.0053(14) -0.0025(13) -0.0228(17)
O2 0.0318(13) 0.084(2) 0.0702(17) 0.0043(13) 0.0009(12) -0.0169(15)
O3 0.0433(15) 0.0706(18) 0.0707(17) -0.0129(13) 0.0025(12) -0.0237(14)
O4 0.0364(14) 0.0734(17) 0.0620(16) -0.0051(12) 0.0043(11) -0.0207(14)
N1 0.0323(15) 0.073(2) 0.0567(18) -0.0109(15) -0.0012(13) -0.0119(16)
C1 0.0308(17) 0.055(2) 0.0426(17) -0.0058(15) 0.0028(13) 0.0032(16)
C2 0.0357(17) 0.056(2) 0.0380(16) -0.0117(15) 0.0027(13) 0.0022(15)
C3 0.0331(17) 0.0487(18) 0.0414(17) -0.0068(14) 0.0006(13) 0.0009(15)
C4 0.0324(17) 0.0441(17) 0.0406(17) -0.0061(14) -0.0013(13) 0.0040(14)
C5 0.0342(18) 0.049(2) 0.057(2) -0.0005(15) -0.0005(15) -0.0043(17)
C6 0.0277(17) 0.056(2) 0.059(2) -0.0017(15) -0.0034(15) -0.0045(17)
C7 0.0349(18) 0.0494(19) 0.0436(17) -0.0083(15) -0.0032(14) 0.0017(15)
C8 0.0411(19) 0.0468(19) 0.0472(18) -0.0050(15) 0.0032(15) -0.0038(15)
C9 0.0321(17) 0.0488(18) 0.0463(18) 0.0002(14) 0.0036(14) 0.0026(15)
C10 0.0313(17) 0.0461(18) 0.0398(16) -0.0043(14) 0.0026(13) 0.0067(14)
C11 0.0364(19) 0.069(2) 0.0487(19) -0.0035(18) 0.0037(15) 0.0011(19)
C12 0.035(2) 0.106(4) 0.088(3) 0.013(2) 0.006(2) -0.022(3)
C13 0.057(3) 0.095(4) 0.090(3) 0.011(2) 0.014(2) -0.017(3)
C14 0.0368(18) 0.055(2) 0.0439(18) -0.0084(16) 0.0010(14) 0.0020(16)
C15 0.048(2) 0.077(3) 0.059(2) 0.000(2) 0.0099(18) -0.014(2)
C16 0.048(3) 0.120(4) 0.094(4) 0.013(3) 0.012(2) -0.023(3)
C17 0.039(2) 0.053(2) 0.054(2) -0.0055(16) 0.0012(16) -0.0018(17)
C18 0.0378(19) 0.052(2) 0.055(2) -0.0006(16) 0.0017(16) -0.0043(17)
C19 0.0345(17) 0.0400(17) 0.0511(19) -0.0072(14) 0.0027(14) -0.0063(15)
C20 0.050(2) 0.054(2) 0.074(3) -0.0010(18) 0.0123(19) -0.015(2)
C21 0.069(2) 0.0315(16) 0.0493(19) -0.0200(16) 0.0234(17) -0.0221(15)
C22 0.045(2) 0.055(2) 0.085(3) -0.0013(18) 0.000(2) -0.018(2)

loop_
_atom_type_symbol
_atom_type_description
_atom_type_scat_dispersion_real
_atom_type_scat_dispersion_imag
_atom_type_scat_source
C C 0.0033 0.0016 'International Tables Vol C Tables 4.2.6.8 and 6.1.1.4'
H H 0.0000 0.0000 'International Tables Vol C Tables 4.2.6.8 and 6.1.1.4'
N N 0.0061 0.0033 'International Tables Vol C Tables 4.2.6.8 and 6.1.1.4'
O O 0.0106 0.0060 'International Tables Vol C Tables 4.2.6.8 and 6.1.1.4'
S S 0.1246 0.1234 'International Tables Vol C Tables 4.2.6.8 and 6.1.1.4'

loop_
_geom_angle_atom_site_label_1
_geom_angle_atom_site_label_2
_geom_angle_atom_site_label_3
_geom_angle
C21 S1 C22 97.7(2)
C11 O2 C12 117.0(3)
C14 O4 C15 116.9(3)
C2 N1 H1A 120.0
C2 N1 H1B 120.0
H1A N1 H1B 120.0
C10 C1 C2 108.6(3)
C10 C1 C11 130.4(3)
C2 C1 C11 120.9(3)
N1 C2 C1 126.0(3)
N1 C2 C3 125.5(3)
C1 C2 C3 108.5(3)
C4 C3 C2 107.9(3)
C4 C3 C14 130.7(3)
C2 C3 C14 121.4(3)
C3 C4 C5 126.0(3)
C3 C4 C10 108.0(3)
C5 C4 C10 125.9(3)
C6 C5 C4 130.2(3)
C6 C5 H5 114.9
C4 C5 H5 114.9
C5 C6 C7 130.4(3)
C5 C6 H6 114.8
C7 C6 H6 114.8
C6 C7 C8 126.3(3)
C6 C7 C17 115.8(3)
C8 C7 C17 117.9(3)
C9 C8 C7 129.8(3)
C9 C8 H8 115.1
C7 C8 H8 115.1
C8 C9 C10 130.4(3)
C8 C9 H9 114.8
C10 C9 H9 114.8
C9 C10 C1 126.6(3)
C9 C10 C4 126.4(3)
C1 C10 C4 106.9(3)
O1 C11 O2 121.5(3)
O1 C11 C1 124.1(4)
O2 C11 C1 114.5(3)
O2 C12 C13 107.7(3)
O2 C12 H12A 110.2
C13 C12 H12A 110.2
O2 C12 H12B 110.2
C13 C12 H12B 110.2
H12A C12 H12B 108.5
C12 C13 H13A 109.5
C12 C13 H13B 109.5
H13A C13 H13B 109.5
C12 C13 H13C 109.5
H13A C13 H13C 109.5
H13B C13 H13C 109.5
O3 C14 O4 120.8(3)
O3 C14 C3 124.6(3)
O4 C14 C3 114.6(3)
O4 C15 C16 106.6(3)
O4 C15 H15A 110.4
C16 C15 H15A 110.4
O4 C15 H15B 110.4
C16 C15 H15B 110.4
H15A C15 H15B 108.6
C15 C16 H16A 109.5
C15 C16 H16B 109.5
H16A C16 H16B 109.5
C15 C16 H16C 109.5
H16A C16 H16C 109.5
H16B C16 H16C 109.5
C18 C17 C7 177.6(4)
C17 C18 C19 177.6(4)
C22 C19 C20 110.8(3)
C22 C19 C18 122.8(3)
C20 C19 C18 126.3(3)
C19 C20 C21 111.9(3)
C19 C20 H20 124.0
C21 C20 H20 124.0
C20 C21 S1 107.8(2)
C20 C21 H21 126.1
S1 C21 H21 126.1
C19 C22 S1 111.8(3)
C19 C22 H22 124.1
S1 C22 H22 124.1

loop_
_geom_bond_atom_site_label_1
_geom_bond_atom_site_label_2
_geom_bond_distance
S1 C21 1.584(4)
S1 C22 1.673(4)
O1 C11 1.216(4)
O2 C11 1.336(5)
O2 C12 1.447(5)
O3 C14 1.209(4)
O4 C14 1.345(4)
O4 C15 1.443(5)
N1 C2 1.320(4)
N1 H1A 0.8600
N1 H1B 0.8600
C1 C10 1.411(4)
C1 C2 1.424(5)
C1 C11 1.459(5)
C2 C3 1.432(5)
C3 C4 1.405(5)
C3 C14 1.445(5)
C4 C5 1.408(5)
C4 C10 1.473(5)
C5 C6 1.374(5)
C5 H5 0.9300
C6 C7 1.395(5)
C6 H6 0.9300
C7 C8 1.407(5)
C7 C17 1.443(5)
C8 C9 1.381(5)
C8 H8 0.9300
C9 C10 1.400(5)
C9 H9 0.9300
C12 C13 1.467(7)
C12 H12A 0.9700
C12 H12B 0.9700
C13 H13A 0.9600
C13 H13B 0.9600
C13 H13C 0.9600
C15 C16 1.504(6)
C15 H15A 0.9700
C15 H15B 0.9700
C16 H16A 0.9600
C16 H16B 0.9600
C16 H16C 0.9600
C17 C18 1.188(5)
C18 C19 1.432(5)
C19 C22 1.371(5)
C19 C20 1.397(5)
C20 C21 1.512(5)
C20 H20 0.9300
C21 H21 0.9300
C22 H22 0.9300

loop_
_geom_hbond_atom_site_label_D
_geom_hbond_atom_site_label_H
_geom_hbond_atom_site_label_A
_geom_hbond_site_symmetry_A
_geom_hbond_distance_DH
_geom_hbond_distance_HA
_geom_hbond_distance_DA
_geom_hbond_angle_DHA
N1 H1B O3 . 0.86 2.16 2.765(4) 127
N1 H1A O1 . 0.86 2.15 2.757(4) 127
C5 H5 O4 . 0.93 2.22 2.878(4) 127
C9 H9 O2 . 0.93 2.23 2.897(4) 128
N1 H1B O3 7_676 0.86 2.21 2.959(4) 146
C8 H8 Cg1 2_655 0.93 2.92 3.714(4) 144

loop_
_geom_torsion_atom_site_label_1
_geom_torsion_atom_site_label_2
_geom_torsion_atom_site_label_3
_geom_torsion_atom_site_label_4
_geom_torsion
C10 C1 C2 N1 179.6(3)
C11 C1 C2 N1 0.1(5)
C10 C1 C2 C3 -1.0(4)
C11 C1 C2 C3 179.5(3)
N1 C2 C3 C4 178.8(3)
C1 C2 C3 C4 -0.6(4)
N1 C2 C3 C14 -1.7(5)
C1 C2 C3 C14 178.9(3)
C2 C3 C4 C5 -174.4(3)
C14 C3 C4 C5 6.2(6)
C2 C3 C4 C10 1.8(4)
C14 C3 C4 C10 -177.6(3)
C3 C4 C5 C6 -178.0(4)
C10 C4 C5 C6 6.4(6)
C4 C5 C6 C7 2.8(7)
C5 C6 C7 C8 -5.8(7)
C5 C6 C7 C17 174.0(4)
C6 C7 C8 C9 0.1(6)
C17 C7 C8 C9 -179.7(4)
C7 C8 C9 C10 3.0(6)
C8 C9 C10 C1 179.2(4)
C8 C9 C10 C4 2.8(6)
C2 C1 C10 C9 -174.9(3)
C11 C1 C10 C9 4.6(6)
C2 C1 C10 C4 2.0(4)
C11 C1 C10 C4 -178.5(3)
C3 C4 C10 C9 174.5(3)
C5 C4 C10 C9 -9.2(5)
C3 C4 C10 C1 -2.4(4)
C5 C4 C10 C1 173.9(3)
C12 O2 C11 O1 4.5(6)
C12 O2 C11 C1 -177.3(4)
C10 C1 C11 O1 -175.9(4)
C2 C1 C11 O1 3.4(6)
C10 C1 C11 O2 5.9(6)
C2 C1 C11 O2 -174.7(3)
C11 O2 C12 C13 -179.6(4)
C15 O4 C14 O3 1.3(5)
C15 O4 C14 C3 -179.8(3)
C4 C3 C14 O3 -176.4(4)
C2 C3 C14 O3 4.2(6)
C4 C3 C14 O4 4.7(5)
C2 C3 C14 O4 -174.7(3)
C14 O4 C15 C16 174.9(4)
C22 C19 C20 C21 0.9(5)
C18 C19 C20 C21 -177.9(3)
C19 C20 C21 S1 -0.5(4)
C22 S1 C21 C20 0.0(3)
C20 C19 C22 S1 -0.9(5)
C18 C19 C22 S1 177.9(3)
C21 S1 C22 C19 0.5(4)
